data_4064744
loop_
_publ_author_name
'Choi, Jun-Chul'
'Kohno, Kazufumi'
'Otsuka, Michiko'
'Yasuda, Hiroyuki'
'Sakakura, Toshiyasu'

_publ_section_title
;
 Synthesis of a Rhodium(III) Diethyl \m-Carbonato Complex in the Reaction
 of CO2, H2O, and Ethylene
;
_journal_issue 22
_journal_name_full Organometallics
_journal_page_first 6060
_journal_paper_doi 10.1021/om200303w
_journal_volume 30
_journal_year 2011
_chemical_formula_sum 'C21 H54 Cl6 O P4 Rh2'
_chemical_formula_weight 865.04
_chemical_name_systematic
; 
 ? 
;
_space_group_IT_number 14
_symmetry_cell_setting monoclinic
_symmetry_space_group_name_Hall '-P 2yn'
_symmetry_space_group_name_H-M 'P 1 21/n 1'
_atom_sites_solution_hydrogens geom
_atom_sites_solution_primary direct
_atom_sites_solution_secondary difmap
_audit_creation_method SHELXL-97
_cell_angle_alpha 90.00
_cell_angle_beta 104.1270(10)
_cell_angle_gamma 90.00
_cell_formula_units_Z 4
_cell_length_a 14.8155(12)
_cell_length_b 14.3502(11)
_cell_length_c 17.3710(14)
_cell_measurement_reflns_used 6451
_cell_measurement_temperature 183(2)
_cell_measurement_theta_max 27.482
_cell_measurement_theta_min 2.418
_cell_volume 3581.5(5)
_computing_cell_refinement 'Bruker SMART'
_computing_data_collection 'Bruker SMART'
_computing_data_reduction 'Bruker SAINT'
_computing_molecular_graphics 'Bruker SHELXTL'
_computing_publication_material 'Bruker SHELXTL'
_computing_structure_refinement 'SHELXL-97 (Sheldrick, 1997)'
_computing_structure_solution 'SHELXS-97 (Sheldrick, 1990)'
_diffrn_ambient_temperature 183(2)
_diffrn_detector_area_resol_mean 8.366
_diffrn_measured_fraction_theta_full 0.963
_diffrn_measured_fraction_theta_max 0.963
_diffrn_measurement_device_type 'CCD area detector'
_diffrn_measurement_method 'phi and omega scans'
_diffrn_radiation_monochromator graphite
_diffrn_radiation_source 'fine-focus sealed tube'
_diffrn_radiation_type MoK\a
_diffrn_radiation_wavelength 0.71073
_diffrn_reflns_av_R_equivalents 0.0175
_diffrn_reflns_av_sigmaI/netI 0.0221
_diffrn_reflns_limit_h_max 19
_diffrn_reflns_limit_h_min -18
_diffrn_reflns_limit_k_max 18
_diffrn_reflns_limit_k_min -13
_diffrn_reflns_limit_l_max 22
_diffrn_reflns_limit_l_min -22
_diffrn_reflns_number 21314
_diffrn_reflns_theta_full 27.51
_diffrn_reflns_theta_max 27.51
_diffrn_reflns_theta_min 2.01
_exptl_absorpt_coefficient_mu 1.563
_exptl_absorpt_correction_T_max 0.6346
_exptl_absorpt_correction_T_min 0.5270
_exptl_absorpt_correction_type empirical
_exptl_absorpt_process_details sadabs
_exptl_crystal_colour yellow
_exptl_crystal_density_diffrn 1.604
_exptl_crystal_density_method 'not measured'
_exptl_crystal_description block
_exptl_crystal_F_000 1760
_exptl_crystal_size_max 0.47
_exptl_crystal_size_mid 0.45
_exptl_crystal_size_min 0.32
_refine_diff_density_max 2.656
_refine_diff_density_min -0.987
_refine_diff_density_rms 0.162
_refine_ls_extinction_method none
_refine_ls_goodness_of_fit_ref 1.030
_refine_ls_hydrogen_treatment constr
_refine_ls_matrix_type full
_refine_ls_number_parameters 312
_refine_ls_number_reflns 7933
_refine_ls_number_restraints 0
_refine_ls_restrained_S_all 1.030
_refine_ls_R_factor_all 0.0481
_refine_ls_R_factor_gt 0.0433
_refine_ls_shift/su_max 0.028
_refine_ls_shift/su_mean 0.001
_refine_ls_structure_factor_coef Fsqd
_refine_ls_weighting_details 'calc w=1/[\s^2^(Fo^2^)+(0.0786P)^2^+17.0552P] where P=(Fo^2^+2Fc^2^)/3'
_refine_ls_weighting_scheme calc
_refine_ls_wR_factor_gt 0.1367
_refine_ls_wR_factor_ref 0.1414
_reflns_number_gt 7069
_reflns_number_total 7933
_reflns_threshold_expression >2sigma(I)
_cod_data_source_file om200303w_si_003.cif
_cod_data_source_block ots207a
_cod_depositor_comments
;
The following automatic conversions were performed:

'_symmetry_cell_setting' value 'Monoclinic' changed to 'monoclinic'
according to /home/saulius/struct/CIF-dictionaries/cif_core.dic
dictionary named 'cif_core.dic' version 2.4.1 from 2010-06-29.

Automatic conversion script
Id: cif_fix_values 1715 2011-07-08 13:25:40Z adriana 
;
_cod_original_sg_symbol_H-M P2(1)/n
_cod_database_code 4064744

loop_
_symmetry_equiv_pos_as_xyz
'x, y, z'
'-x+1/2, y+1/2, -z+1/2'
'-x, -y, -z'
'x-1/2, -y-1/2, z-1/2'

loop_
_atom_site_label
_atom_site_type_symbol
_atom_site_fract_x
_atom_site_fract_y
_atom_site_fract_z
_atom_site_U_iso_or_equiv
_atom_site_adp_type
_atom_site_occupancy
_atom_site_symmetry_multiplicity
_atom_site_calc_flag
_atom_site_refinement_flags
Rh1 Rh 1.04293(2) 0.75724(2) 0.130929(19) 0.02071(11) Uani 1 1 d .
Rh2 Rh 0.89377(2) 0.59086(2) 0.138566(19) 0.02066(11) Uani 1 1 d .
Cl1 Cl 1.02106(7) 0.66057(8) 0.24903(6) 0.0275(2) Uani 1 1 d .
Cl2 Cl 1.01470(7) 0.60505(7) 0.06319(6) 0.0227(2) Uani 1 1 d .
Cl3 Cl 0.87128(7) 0.75660(7) 0.10064(7) 0.0262(2) Uani 1 1 d .
Cl4 Cl 0.48461(8) 0.67176(8) 0.23200(7) 0.0307(2) Uani 1 1 d .
Cl5 Cl 0.8755 0.8053 0.4725 0.109(2) Uani 0.50 1 d P
Cl6 Cl 0.9976 0.9717 0.5017 0.146(4) Uani 0.50 1 d P
P1 P 1.19765(8) 0.73922(8) 0.16971(7) 0.0249(2) Uani 1 1 d .
P2 P 1.04178(8) 0.89910(8) 0.18420(7) 0.0267(2) Uani 1 1 d .
P3 P 0.93654(8) 0.44685(8) 0.18376(7) 0.0252(2) Uani 1 1 d .
P4 P 0.77595(9) 0.60221(9) 0.19769(8) 0.0319(3) Uani 1 1 d .
O1 O 0.8541(9) 0.3598(10) 0.5376(6) 0.173(5) Uani 1 1 d .
C1 C 1.0572(3) 0.8168(3) 0.0245(3) 0.0289(9) Uani 1 1 d .
H1A H 1.0812 0.8810 0.0354 0.035 Uiso 1 1 calc R
H1B H 1.1040 0.7807 0.0049 0.035 Uiso 1 1 calc R
C2 C 0.9682(4) 0.8200(4) -0.0398(3) 0.0342(10) Uani 1 1 d .
H2A H 0.9403 0.7577 -0.0471 0.051 Uiso 1 1 calc R
H2B H 0.9817 0.8408 -0.0895 0.051 Uiso 1 1 calc R
H2C H 0.9247 0.8637 -0.0245 0.051 Uiso 1 1 calc R
C3 C 0.8046(3) 0.5335(3) 0.0385(3) 0.0286(9) Uani 1 1 d .
H3A H 0.8377 0.4826 0.0185 0.034 Uiso 1 1 calc R
H3B H 0.7508 0.5057 0.0544 0.034 Uiso 1 1 calc R
C4 C 0.7682(4) 0.6022(4) -0.0292(3) 0.0341(10) Uani 1 1 d .
H4A H 0.7297 0.6495 -0.0119 0.051 Uiso 1 1 calc R
H4B H 0.7308 0.5687 -0.0752 0.051 Uiso 1 1 calc R
H4C H 0.8209 0.6325 -0.0439 0.051 Uiso 1 1 calc R
C5 C 1.2464(4) 0.7450(4) 0.2756(3) 0.0426(13) Uani 1 1 d .
H5A H 1.2134 0.7013 0.3025 0.064 Uiso 1 1 calc R
H5B H 1.2398 0.8084 0.2944 0.064 Uiso 1 1 calc R
H5C H 1.3125 0.7282 0.2875 0.064 Uiso 1 1 calc R
C6 C 1.2332(3) 0.6257(4) 0.1445(3) 0.0361(11) Uani 1 1 d .
H6A H 1.3007 0.6192 0.1647 0.054 Uiso 1 1 calc R
H6B H 1.2168 0.6183 0.0867 0.054 Uiso 1 1 calc R
H6C H 1.2016 0.5778 0.1684 0.054 Uiso 1 1 calc R
C7 C 1.2744(4) 0.8123(4) 0.1302(4) 0.0404(12) Uani 1 1 d .
H7A H 1.2652 0.8775 0.1431 0.061 Uiso 1 1 calc R
H7B H 1.2606 0.8047 0.0724 0.061 Uiso 1 1 calc R
H7C H 1.3391 0.7943 0.1536 0.061 Uiso 1 1 calc R
C8 C 1.0243(4) 0.8962(4) 0.2832(3) 0.0396(12) Uani 1 1 d .
H8A H 1.0219 0.9600 0.3027 0.059 Uiso 1 1 calc R
H8B H 1.0758 0.8626 0.3183 0.059 Uiso 1 1 calc R
H8C H 0.9655 0.8644 0.2825 0.059 Uiso 1 1 calc R
C9 C 1.1391(4) 0.9785(4) 0.1932(4) 0.0445(13) Uani 1 1 d .
H9A H 1.1231 1.0391 0.2122 0.067 Uiso 1 1 calc R
H9B H 1.1531 0.9862 0.1412 0.067 Uiso 1 1 calc R
H9C H 1.1938 0.9531 0.2310 0.067 Uiso 1 1 calc R
C10 C 0.9474(4) 0.9712(3) 0.1304(3) 0.0376(11) Uani 1 1 d .
H10A H 0.8880 0.9399 0.1279 0.056 Uiso 1 1 calc R
H10B H 0.9546 0.9817 0.0764 0.056 Uiso 1 1 calc R
H10C H 0.9486 1.0312 0.1576 0.056 Uiso 1 1 calc R
C11 C 0.9540(5) 0.4321(4) 0.2899(3) 0.0428(13) Uani 1 1 d .
H11A H 0.9755 0.3685 0.3047 0.064 Uiso 1 1 calc R
H11B H 0.8952 0.4432 0.3047 0.064 Uiso 1 1 calc R
H11C H 1.0008 0.4767 0.3177 0.064 Uiso 1 1 calc R
C12 C 1.0479(4) 0.4138(4) 0.1683(4) 0.0382(12) Uani 1 1 d .
H12A H 1.0454 0.4158 0.1114 0.057 Uiso 1 1 calc R
H12B H 1.0633 0.3505 0.1883 0.057 Uiso 1 1 calc R
H12C H 1.0957 0.4572 0.1966 0.057 Uiso 1 1 calc R
C13 C 0.8654(4) 0.3484(4) 0.1420(4) 0.0421(12) Uani 1 1 d .
H13A H 0.8921 0.2913 0.1692 0.063 Uiso 1 1 calc R
H13B H 0.8632 0.3434 0.0853 0.063 Uiso 1 1 calc R
H13C H 0.8022 0.3570 0.1489 0.063 Uiso 1 1 calc R
C14 C 0.7095(4) 0.5000(5) 0.2126(4) 0.0528(16) Uani 1 1 d .
H14A H 0.6589 0.5190 0.2365 0.079 Uiso 1 1 calc R
H14B H 0.7504 0.4561 0.2480 0.079 Uiso 1 1 calc R
H14C H 0.6833 0.4699 0.1614 0.079 Uiso 1 1 calc R
C15 C 0.8097(5) 0.6528(5) 0.2958(4) 0.0574(17) Uani 1 1 d .
H15A H 0.8346 0.7155 0.2924 0.086 Uiso 1 1 calc R
H15B H 0.8575 0.6138 0.3299 0.086 Uiso 1 1 calc R
H15C H 0.7553 0.6564 0.3184 0.086 Uiso 1 1 calc R
C16 C 0.6842(4) 0.6775(5) 0.1447(5) 0.0610(19) Uani 1 1 d .
H16A H 0.6558 0.6503 0.0926 0.091 Uiso 1 1 calc R
H16B H 0.7101 0.7388 0.1375 0.091 Uiso 1 1 calc R
H16C H 0.6369 0.6842 0.1751 0.091 Uiso 1 1 calc R
C17 C 0.9186(9) 0.3930(8) 0.4824(8) 0.113(4) Uani 1 1 d .
H17A H 0.9788 0.4182 0.5132 0.135 Uiso 1 1 calc R
H17B H 0.9294 0.3432 0.4463 0.135 Uiso 1 1 calc R
C18 C 0.8589(9) 0.4632(7) 0.4420(5) 0.091(3) Uani 1 1 d .
H18A H 0.8959 0.5073 0.4182 0.110 Uiso 1 1 calc R
H18B H 0.8120 0.4343 0.3981 0.110 Uiso 1 1 calc R
C19 C 0.8146(10) 0.5114(9) 0.4880(8) 0.120(4) Uani 1 1 d .
H19A H 0.7534 0.5330 0.4560 0.144 Uiso 1 1 calc R
H19B H 0.8518 0.5666 0.5106 0.144 Uiso 1 1 calc R
C20 C 0.7999(9) 0.4415(8) 0.5609(8) 0.112(4) Uani 1 1 d .
H20A H 0.8290 0.4663 0.6143 0.134 Uiso 1 1 calc R
H20B H 0.7337 0.4263 0.5567 0.134 Uiso 1 1 calc R
C21 C 0.9307 0.8866 0.5332 0.076(5) Uani 0.50 1 d P

loop_
_atom_site_aniso_label
_atom_site_aniso_U_11
_atom_site_aniso_U_22
_atom_site_aniso_U_33
_atom_site_aniso_U_23
_atom_site_aniso_U_13
_atom_site_aniso_U_12
Rh1 0.02071(18) 0.01875(17) 0.02304(18) -0.00148(11) 0.00605(13) -0.00121(11)
Rh2 0.02034(17) 0.01940(18) 0.02329(18) -0.00071(11) 0.00734(12) -0.00069(11)
Cl1 0.0305(5) 0.0289(5) 0.0225(5) -0.0009(4) 0.0052(4) -0.0038(4)
Cl2 0.0229(5) 0.0213(5) 0.0249(5) -0.0026(4) 0.0081(4) -0.0010(3)
Cl3 0.0229(5) 0.0214(5) 0.0343(5) 0.0007(4) 0.0067(4) 0.0008(4)
Cl4 0.0286(5) 0.0290(5) 0.0355(6) 0.0002(4) 0.0099(4) -0.0023(4)
Cl5 0.177(6) 0.081(3) 0.0416(19) 0.0122(19) -0.027(3) -0.023(3)
Cl6 0.133(5) 0.178(11) 0.105(4) 0.034(6) -0.016(3) -0.041(6)
P1 0.0209(5) 0.0242(5) 0.0290(6) -0.0022(4) 0.0051(4) -0.0019(4)
P2 0.0265(6) 0.0213(5) 0.0324(6) -0.0051(4) 0.0078(5) -0.0012(4)
P3 0.0287(6) 0.0215(5) 0.0261(5) 0.0017(4) 0.0080(4) 0.0000(4)
P4 0.0294(6) 0.0317(6) 0.0405(7) -0.0014(5) 0.0196(5) -0.0016(5)
O1 0.214(12) 0.210(12) 0.100(7) -0.006(7) 0.051(7) -0.068(10)
C1 0.033(2) 0.026(2) 0.029(2) 0.0026(17) 0.0113(18) -0.0030(18)
C2 0.041(3) 0.033(2) 0.028(2) 0.0051(19) 0.007(2) -0.002(2)
C3 0.026(2) 0.026(2) 0.032(2) -0.0044(18) 0.0043(18) -0.0028(17)
C4 0.032(2) 0.038(3) 0.029(2) -0.002(2) 0.0020(19) 0.000(2)
C5 0.031(3) 0.061(4) 0.032(3) -0.007(2) 0.000(2) -0.006(2)
C6 0.024(2) 0.030(2) 0.050(3) -0.006(2) 0.002(2) 0.0048(18)
C7 0.028(2) 0.034(3) 0.062(3) 0.008(2) 0.016(2) -0.002(2)
C8 0.051(3) 0.036(3) 0.035(3) -0.007(2) 0.015(2) 0.005(2)
C9 0.037(3) 0.027(2) 0.072(4) -0.018(3) 0.017(3) -0.007(2)
C10 0.039(3) 0.023(2) 0.049(3) -0.002(2) 0.007(2) 0.0047(19)
C11 0.066(4) 0.035(3) 0.030(2) 0.009(2) 0.015(2) 0.005(3)
C12 0.036(3) 0.032(3) 0.049(3) 0.011(2) 0.015(2) 0.011(2)
C13 0.042(3) 0.024(2) 0.055(3) -0.001(2) 0.003(2) -0.003(2)
C14 0.046(3) 0.050(3) 0.075(4) -0.006(3) 0.038(3) -0.014(3)
C15 0.056(4) 0.069(4) 0.058(4) -0.025(3) 0.034(3) -0.011(3)
C16 0.037(3) 0.072(5) 0.084(5) 0.022(4) 0.035(3) 0.020(3)
C17 0.147(11) 0.097(8) 0.127(9) -0.021(7) 0.096(9) -0.020(7)
C18 0.150(10) 0.071(6) 0.059(5) 0.012(4) 0.037(5) 0.035(6)
C19 0.141(11) 0.112(9) 0.130(10) -0.033(8) 0.077(9) -0.017(8)
C20 0.114(9) 0.085(7) 0.161(11) -0.039(8) 0.080(9) -0.027(6)
C21 0.059(9) 0.136(16) 0.032(6) 0.023(8) 0.011(6) 0.005(9)

loop_
_atom_type_symbol
_atom_type_description
_atom_type_scat_dispersion_real
_atom_type_scat_dispersion_imag
_atom_type_scat_source
C C 0.0033 0.0016 'International Tables Vol C Tables 4.2.6.8 and 6.1.1.4'
H H 0.0000 0.0000 'International Tables Vol C Tables 4.2.6.8 and 6.1.1.4'
O O 0.0106 0.0060 'International Tables Vol C Tables 4.2.6.8 and 6.1.1.4'
P P 0.1023 0.0942 'International Tables Vol C Tables 4.2.6.8 and 6.1.1.4'
Cl Cl 0.1484 0.1585 'International Tables Vol C Tables 4.2.6.8 and 6.1.1.4'
Rh Rh -1.1178 0.9187 'International Tables Vol C Tables 4.2.6.8 and 6.1.1.4'

loop_
_geom_angle_atom_site_label_1
_geom_angle_atom_site_label_2
_geom_angle_atom_site_label_3
_geom_angle
_geom_angle_site_symmetry_1
C1 Rh1 P2 90.37(13) .
C1 Rh1 P1 89.78(13) .
P2 Rh1 P1 95.23(4) .
C1 Rh1 Cl2 88.97(13) .
P2 Rh1 Cl2 169.98(4) .
P1 Rh1 Cl2 94.77(4) .
C1 Rh1 Cl3 97.72(13) .
P2 Rh1 Cl3 88.86(4) .
P1 Rh1 Cl3 171.45(4) .
Cl2 Rh1 Cl3 81.32(3) .
C1 Rh1 Cl1 171.08(13) .
P2 Rh1 Cl1 98.41(4) .
P1 Rh1 Cl1 90.96(4) .
Cl2 Rh1 Cl1 82.12(4) .
Cl3 Rh1 Cl1 81.00(4) .
C3 Rh2 P4 90.28(14) .
C3 Rh2 P3 89.75(13) .
P4 Rh2 P3 95.26(5) .
C3 Rh2 Cl3 98.12(13) .
P4 Rh2 Cl3 89.01(4) .
P3 Rh2 Cl3 171.04(4) .
C3 Rh2 Cl2 89.11(13) .
P4 Rh2 Cl2 170.02(4) .
P3 Rh2 Cl2 94.69(4) .
Cl3 Rh2 Cl2 81.22(4) .
C3 Rh2 Cl1 171.46(14) .
P4 Rh2 Cl1 98.22(4) .
P3 Rh2 Cl1 90.24(4) .
Cl3 Rh2 Cl1 81.34(4) .
Cl2 Rh2 Cl1 82.38(4) .
Rh2 Cl1 Rh1 79.88(3) .
Rh1 Cl2 Rh2 83.15(3) .
Rh1 Cl3 Rh2 83.21(3) .
Cl6 Cl6 C21 141.632(3) 3_776
C6 P1 C5 102.8(3) .
C6 P1 C7 100.6(3) .
C5 P1 C7 103.2(3) .
C6 P1 Rh1 111.74(16) .
C5 P1 Rh1 115.23(19) .
C7 P1 Rh1 120.86(18) .
C8 P2 C10 103.5(3) .
C8 P2 C9 103.2(3) .
C10 P2 C9 100.6(3) .
C8 P2 Rh1 113.03(18) .
C10 P2 Rh1 112.96(18) .
C9 P2 Rh1 121.38(18) .
C12 P3 C11 102.3(3) .
C12 P3 C13 101.6(3) .
C11 P3 C13 104.0(3) .
C12 P3 Rh2 112.39(17) .
C11 P3 Rh2 114.92(19) .
C13 P3 Rh2 119.50(19) .
C16 P4 C15 104.0(4) .
C16 P4 C14 100.9(3) .
C15 P4 C14 102.9(3) .
C16 P4 Rh2 112.6(2) .
C15 P4 Rh2 113.3(2) .
C14 P4 Rh2 121.1(2) .
C20 O1 C17 111.2(10) .
C2 C1 Rh1 114.1(3) .
C2 C1 H1A 108.7 .
Rh1 C1 H1A 108.7 .
C2 C1 H1B 108.7 .
Rh1 C1 H1B 108.7 .
H1A C1 H1B 107.6 .
C1 C2 H2A 109.5 .
C1 C2 H2B 109.5 .
H2A C2 H2B 109.5 .
C1 C2 H2C 109.5 .
H2A C2 H2C 109.5 .
H2B C2 H2C 109.5 .
C4 C3 Rh2 114.9(3) .
C4 C3 H3A 108.5 .
Rh2 C3 H3A 108.5 .
C4 C3 H3B 108.5 .
Rh2 C3 H3B 108.5 .
H3A C3 H3B 107.5 .
C3 C4 H4A 109.5 .
C3 C4 H4B 109.5 .
H4A C4 H4B 109.5 .
C3 C4 H4C 109.5 .
H4A C4 H4C 109.5 .
H4B C4 H4C 109.5 .
P1 C5 H5A 109.5 .
P1 C5 H5B 109.5 .
H5A C5 H5B 109.5 .
P1 C5 H5C 109.5 .
H5A C5 H5C 109.5 .
H5B C5 H5C 109.5 .
P1 C6 H6A 109.5 .
P1 C6 H6B 109.5 .
H6A C6 H6B 109.5 .
P1 C6 H6C 109.5 .
H6A C6 H6C 109.5 .
H6B C6 H6C 109.5 .
P1 C7 H7A 109.5 .
P1 C7 H7B 109.5 .
H7A C7 H7B 109.5 .
P1 C7 H7C 109.5 .
H7A C7 H7C 109.5 .
H7B C7 H7C 109.5 .
P2 C8 H8A 109.5 .
P2 C8 H8B 109.5 .
H8A C8 H8B 109.5 .
P2 C8 H8C 109.5 .
H8A C8 H8C 109.5 .
H8B C8 H8C 109.5 .
P2 C9 H9A 109.5 .
P2 C9 H9B 109.5 .
H9A C9 H9B 109.5 .
P2 C9 H9C 109.5 .
H9A C9 H9C 109.5 .
H9B C9 H9C 109.5 .
P2 C10 H10A 109.5 .
P2 C10 H10B 109.5 .
H10A C10 H10B 109.5 .
P2 C10 H10C 109.5 .
H10A C10 H10C 109.5 .
H10B C10 H10C 109.5 .
P3 C11 H11A 109.5 .
P3 C11 H11B 109.5 .
H11A C11 H11B 109.5 .
P3 C11 H11C 109.5 .
H11A C11 H11C 109.5 .
H11B C11 H11C 109.5 .
P3 C12 H12A 109.5 .
P3 C12 H12B 109.5 .
H12A C12 H12B 109.5 .
P3 C12 H12C 109.5 .
H12A C12 H12C 109.5 .
H12B C12 H12C 109.5 .
P3 C13 H13A 109.5 .
P3 C13 H13B 109.5 .
H13A C13 H13B 109.5 .
P3 C13 H13C 109.5 .
H13A C13 H13C 109.5 .
H13B C13 H13C 109.5 .
P4 C14 H14A 109.5 .
P4 C14 H14B 109.5 .
H14A C14 H14B 109.5 .
P4 C14 H14C 109.5 .
H14A C14 H14C 109.5 .
H14B C14 H14C 109.5 .
P4 C15 H15A 109.5 .
P4 C15 H15B 109.5 .
H15A C15 H15B 109.5 .
P4 C15 H15C 109.5 .
H15A C15 H15C 109.5 .
H15B C15 H15C 109.5 .
P4 C16 H16A 109.5 .
P4 C16 H16B 109.5 .
H16A C16 H16B 109.5 .
P4 C16 H16C 109.5 .
H16A C16 H16C 109.5 .
H16B C16 H16C 109.5 .
C18 C17 O1 96.8(10) .
C18 C17 H17A 112.4 .
O1 C17 H17A 112.4 .
C18 C17 H17B 112.4 .
O1 C17 H17B 112.4 .
H17A C17 H17B 110.0 .
C19 C18 C17 114.3(10) .
C19 C18 H18A 108.7 .
C17 C18 H18A 108.7 .
C19 C18 H18B 108.7 .
C17 C18 H18B 108.7 .
H18A C18 H18B 107.6 .
C18 C19 C20 108.4(11) .
C18 C19 H19A 110.0 .
C20 C19 H19A 110.0 .
C18 C19 H19B 110.0 .
C20 C19 H19B 110.0 .
H19A C19 H19B 108.4 .
O1 C20 C19 94.9(9) .
O1 C20 H20A 112.7 .
C19 C20 H20A 112.8 .
O1 C20 H20B 112.8 .
C19 C20 H20B 112.8 .
H20A C20 H20B 110.2 .
Cl5 C21 Cl6 121.711(5) .

loop_
_geom_bond_atom_site_label_1
_geom_bond_atom_site_label_2
_geom_bond_distance
_geom_bond_site_symmetry_2
Rh1 C1 2.094(4) .
Rh1 P2 2.2380(12) .
Rh1 P1 2.2408(12) .
Rh1 Cl2 2.4676(10) .
Rh1 Cl3 2.4680(11) .
Rh1 Cl1 2.5617(11) .
Rh2 C3 2.079(4) .
Rh2 P4 2.2369(12) .
Rh2 P3 2.2462(12) .
Rh2 Cl3 2.4687(11) .
Rh2 Cl2 2.4720(10) .
Rh2 Cl1 2.5443(11) .
Cl5 C21 1.6496 .
Cl6 Cl6 0.8177 3_776
Cl6 C21 1.7431 .
P1 C6 1.799(5) .
P1 C5 1.807(5) .
P1 C7 1.801(5) .
P2 C8 1.802(5) .
P2 C10 1.806(5) .
P2 C9 1.814(5) .
P3 C12 1.799(5) .
P3 C11 1.810(5) .
P3 C13 1.806(5) .
P4 C16 1.803(6) .
P4 C15 1.807(6) .
P4 C14 1.820(6) .
O1 C20 1.530(17) .
O1 C17 1.584(14) .
C1 C2 1.507(7) .
C1 H1A 0.9900 .
C1 H1B 0.9900 .
C2 H2A 0.9800 .
C2 H2B 0.9800 .
C2 H2C 0.9800 .
C3 C4 1.529(7) .
C3 H3A 0.9900 .
C3 H3B 0.9900 .
C4 H4A 0.9800 .
C4 H4B 0.9800 .
C4 H4C 0.9800 .
C5 H5A 0.9800 .
C5 H5B 0.9800 .
C5 H5C 0.9800 .
C6 H6A 0.9800 .
C6 H6B 0.9800 .
C6 H6C 0.9800 .
C7 H7A 0.9800 .
C7 H7B 0.9800 .
C7 H7C 0.9800 .
C8 H8A 0.9800 .
C8 H8B 0.9800 .
C8 H8C 0.9800 .
C9 H9A 0.9800 .
C9 H9B 0.9800 .
C9 H9C 0.9800 .
C10 H10A 0.9800 .
C10 H10B 0.9800 .
C10 H10C 0.9800 .
C11 H11A 0.9800 .
C11 H11B 0.9800 .
C11 H11C 0.9800 .
C12 H12A 0.9800 .
C12 H12B 0.9800 .
C12 H12C 0.9800 .
C13 H13A 0.9800 .
C13 H13B 0.9800 .
C13 H13C 0.9800 .
C14 H14A 0.9800 .
C14 H14B 0.9800 .
C14 H14C 0.9800 .
C15 H15A 0.9800 .
C15 H15B 0.9800 .
C15 H15C 0.9800 .
C16 H16A 0.9800 .
C16 H16B 0.9800 .
C16 H16C 0.9800 .
C17 C18 1.409(15) .
C17 H17A 0.9900 .
C17 H17B 0.9900 .
C18 C19 1.342(13) .
C18 H18A 0.9900 .
C18 H18B 0.9900 .
C19 C20 1.671(17) .
C19 H19A 0.9900 .
C19 H19B 0.9900 .
C20 H20A 0.9900 .
C20 H20B 0.9900 .
